data_2213993
loop_
_publ_author_name
'You, Xiu-Li'
'Wang, Li-Hua'
'Ng, Seik Weng'

_publ_section_title
;Poly[hydronium
 [\m-(ethylenediaminetetraacetato-\k^8^<i>N</i>,<i>N</i>',<i>O</i>,<i>O</i>',<i>O</i>'',<i>O</i>''':<i>O</i>'''',<i>O</i>''''')holmate(III)]
 monohydrate]
;
_journal_coeditor_code WN2140
_journal_issue 6
_journal_name_full 'Acta Crystallographica Section E'
_journal_page_first m1714
_journal_page_last m1714
_journal_paper_doi 10.1107/S1600536807024373
_journal_volume 63
_journal_year 2007
_chemical_formula_iupac '(H3 O) [Ho (C10 H12 N2 O8)], H2 O'
_chemical_formula_moiety 'H3 O + , C10 H12 Ho N2 O8 - , H2 O'
_chemical_formula_sum 'C10 H17 Ho N2 O10'
_chemical_formula_weight 490.19
_chemical_name_systematic
;
Poly[hydronium [\m-(ethylenediaminetetraacetato-
\k^8^N,N',O,O',O'',O''':O'''',O''''')holmate(III)] monohydrate]
;
_space_group_IT_number 57
_symmetry_cell_setting orthorhombic
_symmetry_space_group_name_Hall '-P 2c 2b'
_symmetry_space_group_name_H-M 'P b c m'
_atom_sites_solution_hydrogens geom
_atom_sites_solution_primary direct
_atom_sites_solution_secondary difmap
_audit_creation_method SHELXL97
_cell_angle_alpha 90.00
_cell_angle_beta 90.00
_cell_angle_gamma 90.00
_cell_formula_units_Z 4
_cell_length_a 6.59240(10)
_cell_length_b 12.84500(10)
_cell_length_c 18.4246(2)
_cell_measurement_reflns_used 7966
_cell_measurement_temperature 295(2)
_cell_measurement_theta_max 27.5
_cell_measurement_theta_min 3.1
_cell_volume 1560.18(3)
_computing_cell_refinement 'SAINT (Bruker, 2004)'
_computing_data_collection 'APEX2 (Bruker, 2004)'
_computing_data_reduction SAINT
_computing_molecular_graphics 'X-SEED (Barbour, 2001)'
_computing_publication_material 'publCIF (Westrip, 2007)'
_computing_structure_refinement 'SHELXL97 (Sheldrick, 1997)'
_computing_structure_solution 'SHELXS97 (Sheldrick, 1997)'
_diffrn_ambient_temperature 295(2)
_diffrn_measured_fraction_theta_full 1.00
_diffrn_measured_fraction_theta_max 1.00
_diffrn_measurement_device_type 'Bruker APEXII'
_diffrn_measurement_method '\f and \w'
_diffrn_radiation_monochromator graphite
_diffrn_radiation_source 'medium-focus sealed tube'
_diffrn_radiation_type MoK\a
_diffrn_radiation_wavelength 0.71073
_diffrn_reflns_av_R_equivalents 0.0289
_diffrn_reflns_av_sigmaI/netI 0.0219
_diffrn_reflns_limit_h_max 8
_diffrn_reflns_limit_h_min -7
_diffrn_reflns_limit_k_max 16
_diffrn_reflns_limit_k_min -16
_diffrn_reflns_limit_l_max 23
_diffrn_reflns_limit_l_min -19
_diffrn_reflns_number 11214
_diffrn_reflns_theta_full 27.5
_diffrn_reflns_theta_max 27.50
_diffrn_reflns_theta_min 3.09
_diffrn_standards_decay_% 0
_diffrn_standards_interval_count 0
_diffrn_standards_interval_time 0
_diffrn_standards_number 0
_exptl_absorpt_coefficient_mu 5.125
_exptl_absorpt_correction_T_max 0.475
_exptl_absorpt_correction_T_min 0.253
_exptl_absorpt_correction_type multi-scan
_exptl_absorpt_process_details '(SADABS; Sheldrick, 1996)'
_exptl_crystal_colour colourless
_exptl_crystal_density_diffrn 2.087
_exptl_crystal_density_method 'not measured'
_exptl_crystal_description block
_exptl_crystal_F_000 952
_exptl_crystal_size_max 0.31
_exptl_crystal_size_mid 0.28
_exptl_crystal_size_min 0.17
_refine_diff_density_max 0.59
_refine_diff_density_min -0.76
_refine_ls_extinction_method none
_refine_ls_goodness_of_fit_ref 0.99
_refine_ls_hydrogen_treatment constr
_refine_ls_matrix_type full
_refine_ls_number_parameters 178
_refine_ls_number_reflns 1852
_refine_ls_number_restraints 127
_refine_ls_restrained_S_all 1.03
_refine_ls_R_factor_all 0.019
_refine_ls_R_factor_gt 0.017
_refine_ls_shift/su_max 0.001
_refine_ls_shift/su_mean 0.000
_refine_ls_structure_factor_coef Fsqd
_refine_ls_weighting_details 'calc w = 1/[\s^2^(Fo^2^)+(0.0285P)^2^+0.6337P] where P=(Fo^2^+2Fc^2^)/3'
_refine_ls_weighting_scheme calc
_refine_ls_wR_factor_gt 0.045
_refine_ls_wR_factor_ref 0.045
_reflns_number_gt 1763
_reflns_number_total 1852
_reflns_threshold_expression I>2\s(I)
_cod_data_source_file wn2140.cif
_cod_data_source_block I
_cod_database_code 2213993
_cod_database_fobs_code 2213993

loop_
_symmetry_equiv_pos_as_xyz
'x, y, z'
'-x, -y, z+1/2'
'x, -y+1/2, -z'
'-x, y+1/2, -z+1/2'
'-x, -y, -z'
'x, y, -z-1/2'
'-x, y-1/2, z'
'x, -y-1/2, z-1/2'

loop_
_atom_site_type_symbol
_atom_site_label
_atom_site_fract_x
_atom_site_fract_y
_atom_site_fract_z
_atom_site_U_iso_or_equiv
_atom_site_adp_type
_atom_site_calc_flag
_atom_site_refinement_flags
_atom_site_occupancy
_atom_site_disorder_group
Ho Ho1 0.11085(2) 0.053681(10) 0.2500 0.01692(7) Uani d S 1 .
O O1 0.0688(4) 0.03224(19) 0.12617(13) 0.0504(7) Uani d U 1 .
O O2 0.1161(4) 0.0744(2) 0.01229(16) 0.0700(10) Uani d U 1 .
O O3O -0.2554(17) 0.2003(8) -0.0534(5) 0.218(4) Uani d PU 0.67 .
O O1W 0.471(3) 0.0632(9) -0.0720(8) 0.129(5) Uani d PU 0.33 .
C C1 0.1483(5) 0.0865(3) 0.07919(18) 0.0376(7) Uani d U 1 .
O O3 0.4421(5) 0.0094(3) 0.27598(19) 0.0259(8) Uani d PDU 0.50 -1
O O4 0.7705(4) 0.0082(2) 0.2575(15) 0.028(3) Uani d PDU 0.50 -1
N N1 0.3678(6) 0.1596(3) 0.1743(2) 0.0214(8) Uani d PDU 0.50 -1
C C2 0.290(3) 0.1783(16) 0.1009(5) 0.025(4) Uani d PDU 0.50 -1
H H2A 0.4021 0.1832 0.0669 0.029 Uiso calc PR 0.50 -1
H H2B 0.2155 0.2433 0.0996 0.029 Uiso calc PR 0.50 -1
C C3 0.426(3) 0.2592(11) 0.2076(11) 0.021(4) Uani d PDU 0.50 -1
H H3A 0.3300 0.3126 0.1935 0.026 Uiso calc PR 0.50 -1
H H3B 0.5591 0.2796 0.1899 0.026 Uiso calc PR 0.50 -1
C C4 0.5516(7) 0.0943(4) 0.1686(3) 0.0270(11) Uani d PDU 0.50 -1
H H4A 0.6673 0.1383 0.1577 0.032 Uiso calc PR 0.50 -1
H H4B 0.5353 0.0454 0.1290 0.032 Uiso calc PR 0.50 -1
C C5 0.5927(6) 0.0350(3) 0.2378(4) 0.020(2) Uani d PDU 0.50 -1
O O3' -0.0522(5) 0.2087(2) 0.22602(19) 0.0278(10) Uani d PDU 0.50 -1
O O4' -0.1192(4) 0.3749(2) 0.2407(11) 0.029(3) Uani d PDU 0.50 -1
N N1' 0.2545(6) 0.2074(3) 0.3262(2) 0.0212(8) Uani d PDU 0.50 -1
C C2' 0.289(3) 0.1668(16) 0.3990(6) 0.041(6) Uani d PDU 0.50 -1
H H2'1 0.4258 0.1389 0.4015 0.049 Uiso calc PR 0.50 -1
H H2'2 0.2805 0.2238 0.4333 0.049 Uiso calc PR 0.50 -1
C C3' 0.432(3) 0.2508(14) 0.2886(12) 0.029(5) Uani d PDU 0.50 -1
H H3'1 0.5485 0.2088 0.3016 0.035 Uiso calc PR 0.50 -1
H H3'2 0.4554 0.3201 0.3079 0.035 Uiso calc PR 0.50 -1
C C4' 0.0938(7) 0.2875(4) 0.3294(3) 0.0265(11) Uani d PDU 0.50 -1
H H4'1 0.1557 0.3551 0.3373 0.032 Uiso calc PR 0.50 -1
H H4'2 0.0058 0.2731 0.3704 0.032 Uiso calc PR 0.50 -1
C C5' -0.0318(7) 0.2914(3) 0.2613(5) 0.025(2) Uani d PDU 0.50 -1

loop_
_atom_site_aniso_label
_atom_site_aniso_U_11
_atom_site_aniso_U_22
_atom_site_aniso_U_33
_atom_site_aniso_U_12
_atom_site_aniso_U_13
_atom_site_aniso_U_23
Ho1 0.01070(10) 0.01106(9) 0.02899(11) -0.00052(4) 0.000 0.000
O1 0.0675(17) 0.0506(13) 0.0330(13) -0.0357(12) -0.0075(11) -0.0024(10)
O2 0.097(3) 0.0776(19) 0.0349(15) -0.0431(15) -0.0163(13) -0.0033(13)
O3O 0.210(7) 0.216(8) 0.228(8) 0.065(6) -0.055(7) 0.039(6)
O1W 0.143(8) 0.129(8) 0.116(8) 0.056(7) 0.023(8) 0.015(6)
C1 0.0439(18) 0.0377(15) 0.0312(16) -0.0093(13) -0.0062(13) -0.0050(13)
O3 0.0157(16) 0.0208(16) 0.041(2) -0.0004(13) 0.0013(13) 0.0078(13)
O4 0.0130(13) 0.0225(12) 0.048(9) -0.0005(10) -0.003(3) 0.001(3)
N1 0.021(2) 0.0180(19) 0.025(2) -0.0017(16) -0.0046(16) 0.0000(17)
C2 0.030(6) 0.019(4) 0.025(7) -0.013(3) -0.008(4) 0.003(3)
C3 0.029(7) 0.017(5) 0.019(5) -0.004(4) 0.000(4) 0.000(4)
C4 0.018(2) 0.029(2) 0.034(3) 0.001(2) 0.007(2) -0.003(2)
C5 0.0125(19) 0.0121(15) 0.036(7) -0.0026(12) -0.002(2) -0.004(2)
O3' 0.0193(14) 0.0155(15) 0.049(3) 0.0024(12) -0.0107(14) -0.0044(12)
O4' 0.0245(15) 0.0097(12) 0.052(9) 0.0049(9) -0.002(2) 0.005(2)
N1' 0.023(2) 0.0176(18) 0.023(2) -0.0026(17) 0.0023(17) 0.0007(15)
C2' 0.050(9) 0.042(9) 0.030(8) -0.010(6) -0.003(6) 0.002(5)
C3' 0.025(7) 0.025(6) 0.036(7) -0.016(5) 0.000(5) -0.008(4)
C4' 0.028(3) 0.017(2) 0.035(3) -0.0004(17) 0.006(2) -0.005(2)
C5' 0.0141(17) 0.0139(16) 0.048(6) 0.0012(13) 0.006(3) -0.001(2)

loop_
_atom_type_symbol
_atom_type_description
_atom_type_scat_dispersion_real
_atom_type_scat_dispersion_imag
_atom_type_scat_source
C C 0.0033 0.0016 'International Tables Vol C Tables 4.2.6.8 and 6.1.1.4'
H H 0.0000 0.0000 'International Tables Vol C Tables 4.2.6.8 and 6.1.1.4'
N N 0.0061 0.0033 'International Tables Vol C Tables 4.2.6.8 and 6.1.1.4'
O O 0.0106 0.0060 'International Tables Vol C Tables 4.2.6.8 and 6.1.1.4'
Ho Ho -0.2175 4.6783 'International Tables Vol C Tables 4.2.6.8 and 6.1.1.4'

loop_
_geom_angle_atom_site_label_1
_geom_angle_atom_site_label_2
_geom_angle_atom_site_label_3
_geom_angle_site_symmetry_1
_geom_angle_site_symmetry_3
_geom_angle
O3' Ho1 O3' . 6_556 22.10(17)
O3' Ho1 O3 . 6_556 127.93(12)
O3' Ho1 O3 6_556 6_556 133.96(12)
O3' Ho1 O3 . . 133.96(12)
O3' Ho1 O3 6_556 . 127.93(12)
O3 Ho1 O3 6_556 . 23.95(17)
O3' Ho1 O4' . 7 149.1(3)
O3' Ho1 O4' 6_556 7 152.43(17)
O3 Ho1 O4' 6_556 7 73.50(14)
O3 Ho1 O4' . 7 75.33(16)
O3' Ho1 O4' . 4_545 152.43(17)
O3' Ho1 O4' 6_556 4_545 149.1(3)
O3 Ho1 O4' 6_556 4_545 75.33(16)
O3 Ho1 O4' . 4_545 73.50(14)
O4' Ho1 O4' 7 4_545 8.5(10)
O3' Ho1 O1 . . 81.84(11)
O3' Ho1 O1 6_556 . 103.64(11)
O3 Ho1 O1 6_556 . 83.07(11)
O3 Ho1 O1 . . 106.76(12)
O4' Ho1 O1 7 . 79.1(5)
O4' Ho1 O1 4_545 . 87.6(5)
O3' Ho1 O1 . 6_556 103.64(11)
O3' Ho1 O1 6_556 6_556 81.84(11)
O3 Ho1 O1 6_556 6_556 106.76(12)
O3 Ho1 O1 . 6_556 83.07(11)
O4' Ho1 O1 7 6_556 87.6(5)
O4' Ho1 O1 4_545 6_556 79.1(5)
O1 Ho1 O1 . 6_556 160.57(11)
O3' Ho1 O4 . 6_456 75.83(17)
O3' Ho1 O4 6_556 6_456 77.18(18)
O3 Ho1 O4 6_556 6_456 147.2(3)
O3 Ho1 O4 . 6_456 149.9(2)
O4' Ho1 O4 7 6_456 76.60(11)
O4' Ho1 O4 4_545 6_456 77.12(13)
O1 Ho1 O4 . 6_456 78.2(7)
O1 Ho1 O4 6_556 6_456 85.0(7)
O3' Ho1 O4 . 1_455 77.18(18)
O3' Ho1 O4 6_556 1_455 75.83(17)
O3 Ho1 O4 6_556 1_455 149.9(2)
O3 Ho1 O4 . 1_455 147.2(3)
O4' Ho1 O4 7 1_455 77.12(13)
O4' Ho1 O4 4_545 1_455 76.60(11)
O1 Ho1 O4 . 1_455 85.0(7)
O1 Ho1 O4 6_556 1_455 78.2(7)
O4 Ho1 O4 6_456 1_455 6.8(13)
O3' Ho1 N1 . 6_556 87.39(12)
O3' Ho1 N1 6_556 6_556 75.36(13)
O3 Ho1 N1 6_556 6_556 67.74(12)
O3 Ho1 N1 . 6_556 52.90(13)
O4' Ho1 N1 7 6_556 123.3(3)
O4' Ho1 N1 4_545 6_556 118.0(3)
O1 Ho1 N1 . 6_556 132.37(11)
O1 Ho1 N1 6_556 6_556 66.95(11)
O4 Ho1 N1 6_456 6_556 143.0(5)
O4 Ho1 N1 1_455 6_556 137.2(6)
O3' Ho1 N1 . . 75.36(13)
O3' Ho1 N1 6_556 . 87.39(12)
O3 Ho1 N1 6_556 . 52.90(13)
O3 Ho1 N1 . . 67.74(12)
O4' Ho1 N1 7 . 118.0(3)
O4' Ho1 N1 4_545 . 123.3(3)
O1 Ho1 N1 . . 66.95(11)
O1 Ho1 N1 6_556 . 132.37(11)
O4 Ho1 N1 6_456 . 137.2(6)
O4 Ho1 N1 1_455 . 143.0(5)
N1 Ho1 N1 6_556 . 65.43(18)
C1 O1 Ho1 . . 125.2(2)
O1 C1 O2 . . 123.2(3)
O1 C1 C2' . 6_556 118.9(6)
O2 C1 C2' . 6_556 117.9(6)
O1 C1 C2 . . 120.3(5)
O2 C1 C2 . . 116.4(5)
C5 O3 Ho1 . . 124.4(3)
C5 O4 Ho1 . 1_655 143.5(10)
C3 N1 C2 . . 109.5(12)
C3 N1 C4 . . 107.9(8)
C2 N1 C4 . . 108.4(7)
C3 N1 Ho1 . . 113.9(9)
C2 N1 Ho1 . . 110.9(9)
C4 N1 Ho1 . . 106.1(3)
N1 C2 C1 . . 108.8(12)
N1 C2 H2A . . 109.9
C1 C2 H2A . . 109.9
N1 C2 H2B . . 109.9
C1 C2 H2B . . 109.9
H2A C2 H2B . . 108.3
N1 C3 C3' . . 111.1(18)
N1 C3 H3A . . 109.4
C3' C3 H3A . . 109.4
N1 C3 H3B . . 109.4
C3' C3 H3B . . 109.4
H3A C3 H3B . . 108.0
N1 C4 C5 . . 112.0(4)
N1 C4 H4A . . 109.2
C5 C4 H4A . . 109.2
N1 C4 H4B . . 109.2
C5 C4 H4B . . 109.2
H4A C4 H4B . . 107.9
O3 C5 O4 . . 119.7(10)
O3 C5 C4 . . 117.5(4)
O4 C5 C4 . . 122.8(11)
C5' O3' Ho1 . . 125.7(4)
C5' O4' Ho1 . 7_565 143.6(8)
C2' N1' C3' . . 116.4(14)
C2' N1' C4' . . 108.9(8)
C3' N1' C4' . . 108.9(8)
C2' N1' Ho1 . . 106.4(9)
C3' N1' Ho1 . . 108.9(9)
C4' N1' Ho1 . . 106.8(3)
C1 C2' N1' 6_556 . 114.3(14)
C1 C2' H2'1 6_556 . 108.7
N1' C2' H2'1 . . 108.7
C1 C2' H2'2 6_556 . 108.7
N1' C2' H2'2 . . 108.7
H2'1 C2' H2'2 . . 107.6
N1' C3' C3 . . 118.5(19)
N1' C3' H3'1 . . 107.7
C3 C3' H3'1 . . 107.7
N1' C3' H3'2 . . 107.7
C3 C3' H3'2 . . 107.7
H3'1 C3' H3'2 . . 107.1
N1' C4' C5' . . 112.6(4)
N1' C4' H4'1 . . 109.1
C5' C4' H4'1 . . 109.1
N1' C4' H4'2 . . 109.1
C5' C4' H4'2 . . 109.1
H4'1 C4' H4'2 . . 107.8
O3' C5' O4' . . 120.7(9)
O3' C5' C4' . . 117.6(4)
O4' C5' C4' . . 121.7(8)

loop_
_geom_bond_atom_site_label_1
_geom_bond_atom_site_label_2
_geom_bond_site_symmetry_2
_geom_bond_distance
_geom_bond_publ_flag
Ho1 O1 . 2.315(2) yes
Ho1 O1 6_556 2.315(2) ?
Ho1 O3 . 2.307(3) yes
Ho1 O4 1_455 2.322(3) yes
Ho1 O3' . 2.306(3) yes
Ho1 O4' 7 2.304(3) yes
Ho1 N1 . 2.582(4) yes
Ho1 N1' . 2.601(4) yes
O1 C1 . 1.229(4) ?
O2 C1 . 1.260(4) ?
C1 C2' 6_556 1.44(2) ?
C1 C2 . 1.56(2) ?
O3 C5 . 1.260(6) ?
O4 C5 . 1.275(8) ?
O4 Ho1 1_655 2.322(3) ?
N1 C3 . 1.470(9) ?
N1 C2 . 1.466(9) ?
N1 C4 . 1.477(5) ?
C2 H2A . 0.9700 ?
C2 H2B . 0.9700 ?
C3 C3' . 1.498(6) ?
C3 H3A . 0.9700 ?
C3 H3B . 0.9700 ?
C4 C5 . 1.509(7) ?
C4 H4A . 0.9700 ?
C4 H4B . 0.9700 ?
O3' C5' . 1.253(6) ?
O4' C5' . 1.275(7) ?
O4' Ho1 7_565 2.304(3) ?
N1' C2' . 1.458(9) ?
N1' C3' . 1.468(10) ?
N1' C4' . 1.479(5) ?
C2' C1 6_556 1.44(2) ?
C2' H2'1 . 0.9700 ?
C2' H2'2 . 0.9700 ?
C3' H3'1 . 0.9700 ?
C3' H3'2 . 0.9700 ?
C4' C5' . 1.504(8) ?
C4' H4'1 . 0.9700 ?
C4' H4'2 . 0.9700 ?

loop_
_geom_torsion_atom_site_label_1
_geom_torsion_atom_site_label_2
_geom_torsion_atom_site_label_3
_geom_torsion_atom_site_label_4
_geom_torsion_site_symmetry_1
_geom_torsion_site_symmetry_4
_geom_torsion
O3' Ho1 O1 C1 . . 64.8(3)
O3' Ho1 O1 C1 6_556 . 68.4(3)
O3 Ho1 O1 C1 6_556 . -65.2(3)
O3 Ho1 O1 C1 . . -68.7(3)
O4' Ho1 O1 C1 7 . -139.6(3)
O4' Ho1 O1 C1 4_545 . -140.7(3)
O1 Ho1 O1 C1 6_556 . 172.9(3)
O4 Ho1 O1 C1 6_456 . 142.0(3)
O4 Ho1 O1 C1 1_455 . 142.6(3)
N1 Ho1 O1 C1 6_556 . -14.0(4)
N1 Ho1 O1 C1 . . -12.7(3)
Ho1 O1 C1 O2 . . -177.5(3)
Ho1 O1 C1 C2' . 6_556 3.9(10)
Ho1 O1 C1 C2 . . 0.0(8)
O3' Ho1 O3 C5 . . -52.9(5)
O3' Ho1 O3 C5 6_556 . -81.2(4)
O3 Ho1 O3 C5 6_556 . 33.2(4)
O4' Ho1 O3 C5 7 . 115.5(6)
O4' Ho1 O3 C5 4_545 . 124.1(7)
O1 Ho1 O3 C5 . . 41.9(4)
O1 Ho1 O3 C5 6_556 . -155.2(4)
O4 Ho1 O3 C5 6_456 . 137.3(13)
O4 Ho1 O3 C5 1_455 . 149.3(12)
N1 Ho1 O3 C5 6_556 . -89.0(4)
N1 Ho1 O3 C5 . . -13.7(4)
O3' Ho1 N1 C3 . . 59.7(8)
O3' Ho1 N1 C3 6_556 . 40.9(8)
O3 Ho1 N1 C3 6_556 . -114.0(8)
O3 Ho1 N1 C3 . . -92.2(8)
O4' Ho1 N1 C3 7 . -150.4(9)
O4' Ho1 N1 C3 4_545 . -142.7(9)
O1 Ho1 N1 C3 . . 146.9(8)
O1 Ho1 N1 C3 6_556 . -35.6(8)
O4 Ho1 N1 C3 6_456 . 108.8(9)
O4 Ho1 N1 C3 1_455 . 103.0(10)
N1 Ho1 N1 C3 6_556 . -34.2(8)
O3' Ho1 N1 C2 . . -64.4(7)
O3' Ho1 N1 C2 6_556 . -83.2(7)
O3 Ho1 N1 C2 6_556 . 121.9(8)
O3 Ho1 N1 C2 . . 143.7(8)
O4' Ho1 N1 C2 7 . 85.6(8)
O4' Ho1 N1 C2 4_545 . 93.3(9)
O1 Ho1 N1 C2 . . 22.9(7)
O1 Ho1 N1 C2 6_556 . -159.6(7)
O4 Ho1 N1 C2 6_456 . -15.3(9)
O4 Ho1 N1 C2 1_455 . -21.0(10)
N1 Ho1 N1 C2 6_556 . -158.2(7)
O3' Ho1 N1 C4 . . 178.2(3)
O3' Ho1 N1 C4 6_556 . 159.4(3)
O3 Ho1 N1 C4 6_556 . 4.5(3)
O3 Ho1 N1 C4 . . 26.3(3)
O4' Ho1 N1 C4 7 . -31.9(5)
O4' Ho1 N1 C4 4_545 . -24.1(6)
O1 Ho1 N1 C4 . . -94.6(3)
O1 Ho1 N1 C4 6_556 . 82.9(3)
O4 Ho1 N1 C4 6_456 . -132.7(6)
O4 Ho1 N1 C4 1_455 . -138.4(7)
N1 Ho1 N1 C4 6_556 . 84.3(3)
C3 N1 C2 C1 . . -156.1(11)
C4 N1 C2 C1 . . 86.4(10)
Ho1 N1 C2 C1 . . -29.6(11)
O1 C1 C2 N1 . . 22.1(13)
O2 C1 C2 N1 . . -160.2(7)
C2' C1 C2 N1 6_556 . -46(15)
C2 N1 C3 C3' . . 158.8(16)
C4 N1 C3 C3' . . -83.4(18)
Ho1 N1 C3 C3' . . 34.0(19)
C3 N1 C4 C5 . . 85.1(10)
C2 N1 C4 C5 . . -156.4(10)
Ho1 N1 C4 C5 . . -37.3(5)
Ho1 O3 C5 O4 . . 178.7(8)
Ho1 O3 C5 C4 . . -3.0(7)
Ho1 O4 C5 O3 1_655 . -153.3(19)
Ho1 O4 C5 C4 1_655 . 29(3)
N1 C4 C5 O3 . . 30.3(7)
N1 C4 C5 O4 . . -151.5(8)
O3' Ho1 O3' C5' 6_556 . 37.8(5)
O3 Ho1 O3' C5' 6_556 . -77.1(5)
O3 Ho1 O3' C5' . . -46.2(5)
O4' Ho1 O3' C5' 7 . 156.0(10)
O4' Ho1 O3' C5' 4_545 . 139.9(11)
O1 Ho1 O3' C5' . . -151.6(5)
O1 Ho1 O3' C5' 6_556 . 47.3(5)
O4 Ho1 O3' C5' 6_456 . 128.5(8)
O4 Ho1 O3' C5' 1_455 . 121.6(8)
N1 Ho1 O3' C5' 6_556 . -18.2(5)
N1 Ho1 O3' C5' . . -83.5(5)
O3' Ho1 N1' C2' . . 138.7(9)
O3' Ho1 N1' C2' 6_556 . 118.7(9)
O3 Ho1 N1' C2' 6_556 . -88.0(9)
O3 Ho1 N1' C2' . . -67.6(9)
O4' Ho1 N1' C2' 7 . -29.4(10)
O4' Ho1 N1' C2' 4_545 . -21.9(10)
O1 Ho1 N1' C2' . . -166.4(9)
O1 Ho1 N1' C2' 6_556 . 21.5(9)
O4 Ho1 N1' C2' 6_456 . 86.6(11)
O4 Ho1 N1' C2' 1_455 . 80.4(11)
N1 Ho1 N1' C2' 6_556 . -64.9(9)
N1 Ho1 N1' C2' . . -139.2(9)
O3' Ho1 N1' C3' . . -95.0(9)
O3' Ho1 N1' C3' 6_556 . -115.1(9)
O3 Ho1 N1' C3' 6_556 . 38.2(9)
O3 Ho1 N1' C3' . . 58.6(9)
O4' Ho1 N1' C3' 7 . 96.8(10)
O4' Ho1 N1' C3' 4_545 . 104.4(10)
O1 Ho1 N1' C3' . . -40.1(9)
O1 Ho1 N1' C3' 6_556 . 147.8(9)
O4 Ho1 N1' C3' 6_456 . -147.1(11)
O4 Ho1 N1' C3' 1_455 . -153.3(10)
N1 Ho1 N1' C3' 6_556 . 61.4(9)
N1 Ho1 N1' C3' . . -13.0(9)
O3' Ho1 N1' C4' . . 22.5(3)
O3' Ho1 N1' C4' 6_556 . 2.4(3)
O3 Ho1 N1' C4' 6_556 . 155.7(3)
O3 Ho1 N1' C4' . . 176.1(3)
O4' Ho1 N1' C4' 7 . -145.6(6)
O4' Ho1 N1' C4' 4_545 . -138.1(5)
O1 Ho1 N1' C4' . . 77.4(3)
O1 Ho1 N1' C4' 6_556 . -94.7(3)
O4 Ho1 N1' C4' 6_456 . -29.6(7)
O4 Ho1 N1' C4' 1_455 . -35.8(7)
N1 Ho1 N1' C4' 6_556 . 178.9(5)
N1 Ho1 N1' C4' . . 104.6(3)
C3' N1' C2' C1 . 6_556 -153.6(13)
C4' N1' C2' C1 . 6_556 82.8(13)
Ho1 N1' C2' C1 . 6_556 -32.0(14)
C2' N1' C3' C3 . . 159.0(18)
C4' N1' C3' C3 . . -77(2)
Ho1 N1' C3' C3 . . 39(2)
N1 C3 C3' N1' . . -51(3)
C2' N1' C4' C5' . . -148.1(11)
C3' N1' C4' C5' . . 83.9(11)
Ho1 N1' C4' C5' . . -33.6(5)
Ho1 O3' C5' O4' . . 175.5(6)
Ho1 O3' C5' C4' . . -6.3(8)
Ho1 O4' C5' O3' 7_565 . -159.0(13)
Ho1 O4' C5' C4' 7_565 . 23(2)
N1' C4' C5' O3' . . 29.5(7)
N1' C4' C5' O4' . . -152.3(7)
